data_4332858
loop_
_publ_author_name
'Zheng, Shao-Liang'
'Gembicky, Milan'
'Messerschmidt, Marc'
'Dominiak, Paulina M.'
'Coppens, Philip'

_publ_section_title
;
 Effect of the Environment on Molecular Properties:&#x00A0; Synthesis,
 Structure, and Photoluminescence of Cu(I)
 Bis(2,9-dimethyl-1,10-phenanthroline) Nanoclusters in Eight Different
 Supramolecular Frameworks
;
_journal_issue 23
_journal_name_full 'Inorganic Chemistry'
_journal_page_first 9281
_journal_page_last 9289
_journal_paper_doi 10.1021/ic0609709
_journal_volume 45
_journal_year 2006
_chemical_formula_sum 'C66 H65 Cu N4 O10'
_chemical_formula_weight 1137.76
_chemical_name_common Cu(dmp)2-CMCR-2H2O-Benzene
_chemical_name_systematic
; 
 ? 
;
_space_group_IT_number 2
_symmetry_cell_setting triclinic
_symmetry_space_group_name_Hall '-P 1'
_symmetry_space_group_name_H-M 'P -1'
_atom_sites_solution_hydrogens geom
_atom_sites_solution_primary direct
_atom_sites_solution_secondary difmap
_audit_creation_method SHELXL-97
_cell_angle_alpha 89.0384(19)
_cell_angle_beta 83.6729(18)
_cell_angle_gamma 85.5864(18)
_cell_formula_units_Z 2
_cell_length_a 12.8656(7)
_cell_length_b 14.4896(8)
_cell_length_c 15.2240(8)
_cell_measurement_reflns_used 628
_cell_measurement_temperature 90(2)
_cell_measurement_theta_max 25
_cell_measurement_theta_min 2.5
_cell_volume 2812.3(3)
_computing_cell_refinement 'Bruker SMART'
_computing_data_collection 'Bruker SMART'
_computing_data_reduction 'Bruker SAINT'
_computing_molecular_graphics 'Bruker SHELXTL'
_computing_publication_material 'Bruker SHELXTL'
_computing_structure_refinement 'SHELXL-97 (Sheldrick, 1997)'
_computing_structure_solution 'SHELXS-97 (Sheldrick, 1990)'
_diffrn_ambient_temperature 90(2)
_diffrn_measured_fraction_theta_full 0.985
_diffrn_measured_fraction_theta_max 0.985
_diffrn_measurement_device_type 'CCD area detector'
_diffrn_measurement_method 'phi and omega scans'
_diffrn_radiation_monochromator graphite
_diffrn_radiation_source 'fine-focus sealed tube'
_diffrn_radiation_type MoK\a
_diffrn_radiation_wavelength 0.71073
_diffrn_reflns_av_R_equivalents 0.0281
_diffrn_reflns_av_sigmaI/netI 0.0406
_diffrn_reflns_limit_h_max 15
_diffrn_reflns_limit_h_min -15
_diffrn_reflns_limit_k_max 17
_diffrn_reflns_limit_k_min -17
_diffrn_reflns_limit_l_max 13
_diffrn_reflns_limit_l_min -18
_diffrn_reflns_number 23443
_diffrn_reflns_theta_full 26.00
_diffrn_reflns_theta_max 26.00
_diffrn_reflns_theta_min 1.60
_exptl_absorpt_coefficient_mu 0.454
_exptl_absorpt_correction_T_max 0.9584
_exptl_absorpt_correction_T_min 0.8814
_exptl_absorpt_correction_type 'empirical SADABS'
_exptl_absorpt_process_details 'Blessing, R. (1995) Acta Crystallogr., A51, 33-38'
_exptl_crystal_colour red
_exptl_crystal_density_diffrn 1.344
_exptl_crystal_density_method 'not measured'
_exptl_crystal_description sheet
_exptl_crystal_F_000 1196
_exptl_crystal_size_max 0.28
_exptl_crystal_size_mid 0.24
_exptl_crystal_size_min 0.10
_refine_diff_density_max 1.641
_refine_diff_density_min -0.643
_refine_diff_density_rms 0.097
_refine_ls_extinction_method none
_refine_ls_goodness_of_fit_ref 1.125
_refine_ls_hydrogen_treatment mixed
_refine_ls_matrix_type full
_refine_ls_number_parameters 772
_refine_ls_number_reflns 10883
_refine_ls_number_restraints 0
_refine_ls_restrained_S_all 1.125
_refine_ls_R_factor_all 0.0687
_refine_ls_R_factor_gt 0.0624
_refine_ls_shift/su_max 0.000
_refine_ls_shift/su_mean 0.000
_refine_ls_structure_factor_coef Fsqd
_refine_ls_weighting_details 'calc w=1/[\s^2^(Fo^2^)+(0.0001P)^2^+16.6819P] where P=(Fo^2^+2Fc^2^)/3'
_refine_ls_weighting_scheme calc
_refine_ls_wR_factor_gt 0.1607
_refine_ls_wR_factor_ref 0.1636
_reflns_number_gt 9544
_reflns_number_total 10883
_reflns_threshold_expression >2sigma(I)
_cod_data_source_file ic0609709sup1.cif
_cod_data_source_block Cu(dmp)2-CMCR-2H2O-Benzene
_cod_original_sg_symbol_H-M P-1
_cod_database_code 4332858

loop_
_symmetry_equiv_pos_as_xyz
'x, y, z'
'-x, -y, -z'

loop_
_atom_site_label
_atom_site_type_symbol
_atom_site_fract_x
_atom_site_fract_y
_atom_site_fract_z
_atom_site_U_iso_or_equiv
_atom_site_adp_type
_atom_site_occupancy
_atom_site_symmetry_multiplicity
_atom_site_calc_flag
_atom_site_refinement_flags
Cu1 Cu 0.24497(4) 0.50382(3) 0.32813(3) 0.01404(12) Uani 1 1 d .
O1 O 0.2521(2) 0.0170(2) 0.45894(18) 0.0192(6) Uani 1 1 d .
O2 O -0.0081(2) 0.1977(2) 0.3278(2) 0.0204(6) Uani 1 1 d .
O3 O -0.0387(2) 0.3083(2) 0.1821(2) 0.0214(6) Uani 1 1 d .
O4 O 0.2248(2) 0.46775(19) 0.00933(19) 0.0174(6) Uani 1 1 d .
O5 O 0.4264(2) 0.45365(18) 0.02227(19) 0.0174(6) Uani 1 1 d .
O6 O 0.6739(2) 0.2884(2) 0.18229(19) 0.0175(6) Uani 1 1 d .
O7 O 0.7240(2) 0.1266(2) 0.2685(2) 0.0181(6) Uani 1 1 d .
O8 O 0.4560(2) -0.0301(2) 0.44076(17) 0.0162(6) Uani 1 1 d .
N1 N 0.3256(2) 0.3885(2) 0.3698(2) 0.0149(7) Uani 1 1 d .
N2 N 0.2957(2) 0.5600(2) 0.4387(2) 0.0154(7) Uani 1 1 d .
N3 N 0.2329(3) 0.5822(2) 0.2184(2) 0.0135(7) Uani 1 1 d .
N4 N 0.0852(3) 0.5010(2) 0.3247(2) 0.0147(7) Uani 1 1 d .
C1 C 0.3393(3) 0.3048(3) 0.3332(3) 0.0162(8) Uani 1 1 d .
C2 C 0.3869(3) 0.2288(3) 0.3775(3) 0.0213(9) Uani 1 1 d .
H2A H 0.3970 0.1699 0.3501 0.026 Uiso 1 1 calc R
C3 C 0.4183(3) 0.2395(3) 0.4593(3) 0.0212(9) Uani 1 1 d .
H3A H 0.4495 0.1881 0.4890 0.025 Uiso 1 1 calc R
C4 C 0.4039(3) 0.3272(3) 0.4993(3) 0.0166(8) Uani 1 1 d .
C5 C 0.4367(3) 0.3462(3) 0.5838(3) 0.0216(9) Uani 1 1 d .
H5A H 0.4674 0.2973 0.6170 0.026 Uiso 1 1 calc R
C6 C 0.4246(3) 0.4328(3) 0.6168(3) 0.0213(9) Uani 1 1 d .
H6A H 0.4476 0.4436 0.6726 0.026 Uiso 1 1 calc R
C7 C 0.3780(3) 0.5082(3) 0.5699(3) 0.0168(8) Uani 1 1 d .
C8 C 0.3641(3) 0.6006(3) 0.6009(3) 0.0197(9) Uani 1 1 d .
H8A H 0.3861 0.6155 0.6562 0.024 Uiso 1 1 calc R
C9 C 0.3188(3) 0.6682(3) 0.5505(3) 0.0204(9) Uani 1 1 d .
H9A H 0.3104 0.7303 0.5705 0.024 Uiso 1 1 calc R
C10 C 0.2847(3) 0.6461(3) 0.4692(3) 0.0156(8) Uani 1 1 d .
C11 C 0.3431(3) 0.4917(3) 0.4877(3) 0.0147(8) Uani 1 1 d .
C12 C 0.3576(3) 0.4000(3) 0.4510(3) 0.0141(8) Uani 1 1 d .
C13 C 0.3042(3) 0.2926(3) 0.2441(3) 0.0221(9) Uani 1 1 d .
H13A H 0.2732 0.3518 0.2234 0.033 Uiso 1 1 calc R
H13B H 0.2517 0.2467 0.2480 0.033 Uiso 1 1 calc R
H13C H 0.3645 0.2713 0.2025 0.033 Uiso 1 1 calc R
C14 C 0.2356(4) 0.7182(3) 0.4124(3) 0.0228(9) Uani 1 1 d .
H14A H 0.2176 0.6894 0.3588 0.034 Uiso 1 1 calc R
H14B H 0.2851 0.7654 0.3960 0.034 Uiso 1 1 calc R
H14C H 0.1718 0.7473 0.4450 0.034 Uiso 1 1 calc R
C15 C 0.3082(3) 0.6211(3) 0.1668(3) 0.0156(8) Uani 1 1 d .
C16 C 0.2847(3) 0.6799(3) 0.0953(3) 0.0179(8) Uani 1 1 d .
H16A H 0.3397 0.7067 0.0593 0.022 Uiso 1 1 calc R
C17 C 0.1833(3) 0.6981(3) 0.0780(3) 0.0194(8) Uani 1 1 d .
H17A H 0.1677 0.7371 0.0297 0.023 Uiso 1 1 calc R
C18 C 0.1018(3) 0.6585(3) 0.1322(3) 0.0173(8) Uani 1 1 d .
C19 C -0.0070(3) 0.6731(3) 0.1188(3) 0.0214(9) Uani 1 1 d .
H19A H -0.0271 0.7120 0.0717 0.026 Uiso 1 1 calc R
C20 C -0.0812(3) 0.6321(3) 0.1725(3) 0.0227(9) Uani 1 1 d .
H20A H -0.1528 0.6427 0.1626 0.027 Uiso 1 1 calc R
C21 C -0.0535(3) 0.5729(3) 0.2441(3) 0.0194(8) Uani 1 1 d .
C22 C -0.1273(3) 0.5267(3) 0.3011(3) 0.0236(9) Uani 1 1 d .
H22A H -0.2001 0.5359 0.2948 0.028 Uiso 1 1 calc R
C23 C -0.0935(3) 0.4693(3) 0.3648(3) 0.0240(9) Uani 1 1 d .
H23A H -0.1429 0.4374 0.4026 0.029 Uiso 1 1 calc R
C24 C 0.0144(3) 0.4560(3) 0.3758(3) 0.0175(8) Uani 1 1 d .
C25 C 0.0521(3) 0.5569(3) 0.2593(3) 0.0157(8) Uani 1 1 d .
C26 C 0.1315(3) 0.6010(3) 0.2017(3) 0.0147(8) Uani 1 1 d .
C27 C 0.4177(3) 0.6015(3) 0.1887(3) 0.0188(8) Uani 1 1 d .
H27A H 0.4180 0.5597 0.2400 0.028 Uiso 1 1 calc R
H27B H 0.4465 0.6596 0.2025 0.028 Uiso 1 1 calc R
H27C H 0.4607 0.5724 0.1381 0.028 Uiso 1 1 calc R
C28 C 0.0528(3) 0.3912(3) 0.4450(3) 0.0236(9) Uani 1 1 d .
H28A H 0.1292 0.3911 0.4426 0.035 Uiso 1 1 calc R
H28B H 0.0336 0.3285 0.4342 0.035 Uiso 1 1 calc R
H28C H 0.0206 0.4115 0.5035 0.035 Uiso 1 1 calc R
C31 C 0.2539(3) 0.0071(3) 0.2993(3) 0.0138(8) Uani 1 1 d .
C32 C 0.2121(3) 0.0430(3) 0.3815(3) 0.0149(8) Uani 1 1 d .
C33 C 0.1253(3) 0.1063(3) 0.3883(3) 0.0170(8) Uani 1 1 d .
H33A H 0.0973 0.1297 0.4446 0.020 Uiso 1 1 calc R
C34 C 0.0789(3) 0.1360(3) 0.3132(3) 0.0145(8) Uani 1 1 d .
C35 C 0.1175(3) 0.1011(3) 0.2295(3) 0.0138(8) Uani 1 1 d .
C36 C 0.2049(3) 0.0382(3) 0.2255(3) 0.0136(8) Uani 1 1 d .
H36A H 0.2331 0.0149 0.1692 0.016 Uiso 1 1 calc R
C37 C 0.0647(3) 0.1318(3) 0.1474(3) 0.0155(8) Uani 1 1 d .
H37A H -0.0113 0.1467 0.1676 0.019 Uiso 1 1 calc R
C38 C 0.1072(3) 0.2211(3) 0.1075(3) 0.0146(8) Uani 1 1 d .
C39 C 0.0535(3) 0.3066(3) 0.1255(3) 0.0152(8) Uani 1 1 d .
C40 C 0.0925(3) 0.3878(3) 0.0914(3) 0.0160(8) Uani 1 1 d .
H40A H 0.0542 0.4455 0.1041 0.019 Uiso 1 1 calc R
C41 C 0.1881(3) 0.3846(3) 0.0384(2) 0.0135(8) Uani 1 1 d .
C42 C 0.2435(3) 0.2997(3) 0.0168(2) 0.0137(8) Uani 1 1 d .
C43 C 0.2018(3) 0.2200(3) 0.0530(2) 0.0128(7) Uani 1 1 d .
H43A H 0.2395 0.1620 0.0400 0.015 Uiso 1 1 calc R
C44 C 0.3480(3) 0.2945(3) -0.0429(3) 0.0142(8) Uani 1 1 d .
H44A H 0.3508 0.3547 -0.0759 0.017 Uiso 1 1 calc R
C45 C 0.4391(3) 0.2885(3) 0.0131(2) 0.0119(7) Uani 1 1 d .
C46 C 0.4697(3) 0.3708(3) 0.0464(3) 0.0135(8) Uani 1 1 d .
C47 C 0.5476(3) 0.3671(3) 0.1040(3) 0.0144(8) Uani 1 1 d .
H47A H 0.5664 0.4226 0.1282 0.017 Uiso 1 1 calc R
C48 C 0.5973(3) 0.2831(3) 0.1260(2) 0.0134(8) Uani 1 1 d .
C49 C 0.5738(3) 0.2005(3) 0.0900(2) 0.0129(7) Uani 1 1 d .
C50 C 0.4928(3) 0.2055(3) 0.0356(2) 0.0116(7) Uani 1 1 d .
H50A H 0.4732 0.1495 0.0127 0.014 Uiso 1 1 calc R
C51 C 0.6343(3) 0.1093(3) 0.1106(2) 0.0142(8) Uani 1 1 d .
H51A H 0.7068 0.1248 0.1198 0.017 Uiso 1 1 calc R
C52 C 0.5876(3) 0.0677(3) 0.1976(2) 0.0127(7) Uani 1 1 d .
C53 C 0.6344(3) 0.0793(3) 0.2746(3) 0.0136(8) Uani 1 1 d .
C54 C 0.5922(3) 0.0450(3) 0.3555(3) 0.0159(8) Uani 1 1 d .
H54A H 0.6259 0.0528 0.4071 0.019 Uiso 1 1 calc R
C55 C 0.5005(3) -0.0010(3) 0.3609(3) 0.0143(8) Uani 1 1 d .
C56 C 0.4518(3) -0.0149(3) 0.2846(2) 0.0124(7) Uani 1 1 d .
C57 C 0.4964(3) 0.0212(3) 0.2049(3) 0.0136(8) Uani 1 1 d .
H57A H 0.4630 0.0136 0.1532 0.016 Uiso 1 1 calc R
C58 C 0.3494(3) -0.0632(3) 0.2921(3) 0.0141(8) Uani 1 1 d .
H58A H 0.3460 -0.0987 0.3491 0.017 Uiso 1 1 calc R
C59 C 0.0702(3) 0.0554(3) 0.0781(3) 0.0207(9) Uani 1 1 d .
H59A H 0.0426 -0.0005 0.1059 0.031 Uiso 1 1 calc R
H59B H 0.1433 0.0415 0.0535 0.031 Uiso 1 1 calc R
H59C H 0.0282 0.0764 0.0306 0.031 Uiso 1 1 calc R
C60 C 0.3545(3) 0.2189(3) -0.1124(3) 0.0174(8) Uani 1 1 d .
H60A H 0.4223 0.2184 -0.1488 0.026 Uiso 1 1 calc R
H60B H 0.2978 0.2312 -0.1499 0.026 Uiso 1 1 calc R
H60C H 0.3477 0.1586 -0.0830 0.026 Uiso 1 1 calc R
C61 C 0.6462(3) 0.0408(3) 0.0347(3) 0.0193(8) Uani 1 1 d .
H61A H 0.6764 0.0707 -0.0194 0.029 Uiso 1 1 calc R
H61B H 0.5773 0.0204 0.0257 0.029 Uiso 1 1 calc R
H61C H 0.6927 -0.0129 0.0489 0.029 Uiso 1 1 calc R
C62 C 0.3476(3) -0.1341(3) 0.2190(3) 0.0183(8) Uani 1 1 d .
H62A H 0.2807 -0.1629 0.2266 0.027 Uiso 1 1 calc R
H62B H 0.4053 -0.1819 0.2225 0.027 Uiso 1 1 calc R
H62C H 0.3558 -0.1031 0.1613 0.027 Uiso 1 1 calc R
C1S C 0.0163(5) 0.1295(6) 0.6734(5) 0.067(2) Uani 1 1 d .
H1SA H -0.0535 0.1121 0.6742 0.080 Uiso 1 1 calc R
C2S C 0.0842(6) 0.0819(4) 0.7238(4) 0.0549(18) Uani 1 1 d .
H2SA H 0.0620 0.0307 0.7588 0.066 Uiso 1 1 calc R
C3S C 0.1852(5) 0.1080(4) 0.7241(4) 0.0416(13) Uani 1 1 d .
H3SA H 0.2322 0.0759 0.7600 0.050 Uiso 1 1 calc R
C4S C 0.2167(4) 0.1808(4) 0.6719(4) 0.0399(13) Uani 1 1 d .
H4SA H 0.2865 0.1985 0.6707 0.048 Uiso 1 1 calc R
C5S C 0.1486(4) 0.2282(4) 0.6217(4) 0.0385(12) Uani 1 1 d .
H5SA H 0.1707 0.2793 0.5865 0.046 Uiso 1 1 calc R
C6S C 0.0486(5) 0.2024(5) 0.6218(4) 0.0496(16) Uani 1 1 d .
H6SA H 0.0017 0.2350 0.5861 0.060 Uiso 1 1 calc R
O1W O 0.8097(2) 0.4291(2) 0.1429(2) 0.0234(7) Uani 1 1 d .
O2W O 0.8150(2) 0.1198(2) 0.4172(2) 0.0193(6) Uani 1 1 d .
H1O H 0.324(6) -0.006(5) 0.452(5) 0.07(2) Uiso 1 1 d .
H2O H -0.017(5) 0.221(5) 0.289(4) 0.05(2) Uiso 1 1 d .
H3O H -0.079(5) 0.356(5) 0.167(5) 0.06(2) Uiso 1 1 d .
H4O H 0.291(5) 0.466(4) 0.013(4) 0.055(19) Uiso 1 1 d .
H5O H 0.5000 0.5000 0.0000 0.04(2) Uiso 1 2 d S
H6O H 0.696(5) 0.232(5) 0.207(4) 0.057(19) Uiso 1 1 d .
H7O H 0.743(3) 0.134(3) 0.317(3) 0.005(10) Uiso 1 1 d .
H8O H 0.5000 0.0000 0.5000 0.028(19) Uiso 1 2 d S
H1WA H 0.764(5) 0.386(4) 0.147(4) 0.037(15) Uiso 1 1 d .
H1WB H 0.806(5) 0.455(4) 0.098(4) 0.040(18) Uiso 1 1 d .
H2WA H 0.881(5) 0.131(4) 0.401(4) 0.045(17) Uiso 1 1 d .
H2WB H 0.819(5) 0.068(5) 0.445(4) 0.046(18) Uiso 1 1 d .

loop_
_atom_site_aniso_label
_atom_site_aniso_U_11
_atom_site_aniso_U_22
_atom_site_aniso_U_33
_atom_site_aniso_U_23
_atom_site_aniso_U_13
_atom_site_aniso_U_12
Cu1 0.0140(2) 0.0155(2) 0.0130(2) 0.00234(18) -0.00366(18) -0.00115(18)
O1 0.0186(15) 0.0275(16) 0.0111(14) 0.0035(12) -0.0024(11) 0.0008(12)
O2 0.0175(15) 0.0257(17) 0.0170(16) 0.0034(13) 0.0001(12) 0.0017(12)
O3 0.0146(14) 0.0255(16) 0.0220(16) 0.0075(13) 0.0039(12) 0.0015(12)
O4 0.0130(14) 0.0143(14) 0.0252(16) 0.0024(12) -0.0031(12) -0.0028(11)
O5 0.0144(13) 0.0108(13) 0.0275(16) 0.0050(11) -0.0053(12) -0.0005(11)
O6 0.0210(15) 0.0142(14) 0.0198(15) 0.0030(11) -0.0104(12) -0.0049(11)
O7 0.0172(14) 0.0246(16) 0.0141(15) 0.0044(12) -0.0060(12) -0.0059(12)
O8 0.0165(14) 0.0228(15) 0.0098(13) 0.0036(11) -0.0018(11) -0.0053(11)
N1 0.0110(15) 0.0184(17) 0.0159(17) -0.0016(13) -0.0019(13) -0.0038(13)
N2 0.0105(15) 0.0218(18) 0.0134(16) -0.0039(13) -0.0010(12) 0.0014(13)
N3 0.0152(16) 0.0138(16) 0.0113(16) 0.0000(13) -0.0015(12) -0.0010(13)
N4 0.0147(16) 0.0179(17) 0.0118(16) -0.0020(13) -0.0007(13) -0.0028(13)
C1 0.0141(19) 0.0151(19) 0.020(2) -0.0011(16) 0.0002(15) -0.0037(15)
C2 0.019(2) 0.016(2) 0.030(2) -0.0039(17) -0.0048(17) -0.0008(16)
C3 0.020(2) 0.017(2) 0.027(2) 0.0041(17) -0.0042(17) -0.0008(16)
C4 0.0130(18) 0.020(2) 0.017(2) 0.0021(16) -0.0014(15) -0.0028(15)
C5 0.016(2) 0.026(2) 0.022(2) 0.0044(18) -0.0037(16) 0.0028(17)
C6 0.016(2) 0.034(2) 0.015(2) 0.0010(18) -0.0076(16) -0.0029(17)
C7 0.0097(17) 0.025(2) 0.016(2) -0.0013(16) -0.0010(15) -0.0036(15)
C8 0.0144(19) 0.028(2) 0.017(2) -0.0052(17) -0.0011(15) -0.0055(16)
C9 0.019(2) 0.019(2) 0.023(2) -0.0092(17) 0.0002(17) -0.0062(16)
C10 0.0185(19) 0.0139(19) 0.0147(19) -0.0048(15) -0.0006(15) -0.0037(15)
C11 0.0107(18) 0.020(2) 0.0136(19) -0.0001(15) 0.0004(14) -0.0029(15)
C12 0.0120(18) 0.0175(19) 0.0133(19) 0.0003(15) -0.0015(14) -0.0033(15)
C13 0.023(2) 0.021(2) 0.022(2) -0.0059(17) -0.0039(17) -0.0002(17)
C14 0.030(2) 0.016(2) 0.022(2) -0.0008(17) -0.0041(18) 0.0019(17)
C15 0.0156(19) 0.0165(19) 0.0143(19) -0.0044(15) 0.0010(15) -0.0023(15)
C16 0.023(2) 0.0153(19) 0.016(2) 0.0011(16) 0.0013(16) -0.0065(16)
C17 0.028(2) 0.016(2) 0.014(2) 0.0016(16) -0.0047(17) -0.0027(17)
C18 0.021(2) 0.018(2) 0.0135(19) -0.0014(15) -0.0042(16) -0.0018(16)
C19 0.025(2) 0.023(2) 0.017(2) 0.0002(17) -0.0072(17) 0.0034(17)
C20 0.016(2) 0.030(2) 0.023(2) -0.0023(18) -0.0062(17) 0.0043(17)
C21 0.016(2) 0.023(2) 0.019(2) -0.0046(17) -0.0022(16) 0.0000(16)
C22 0.0129(19) 0.034(2) 0.024(2) -0.0053(19) -0.0009(17) -0.0023(17)
C23 0.017(2) 0.035(3) 0.020(2) -0.0023(19) 0.0041(17) -0.0073(18)
C24 0.019(2) 0.022(2) 0.0115(19) -0.0045(16) -0.0015(15) -0.0060(16)
C25 0.0156(19) 0.018(2) 0.0140(19) -0.0033(15) -0.0038(15) -0.0015(15)
C26 0.0157(19) 0.0156(19) 0.0127(19) -0.0031(15) -0.0013(15) -0.0004(15)
C27 0.017(2) 0.021(2) 0.019(2) 0.0021(16) -0.0007(16) -0.0050(16)
C28 0.024(2) 0.026(2) 0.021(2) 0.0055(18) 0.0000(17) -0.0055(18)
C31 0.0141(18) 0.0126(18) 0.0154(19) 0.0014(15) -0.0012(15) -0.0065(15)
C32 0.0152(19) 0.0175(19) 0.0129(19) 0.0031(15) -0.0029(15) -0.0050(15)
C33 0.0168(19) 0.020(2) 0.0134(19) -0.0012(16) 0.0010(15) -0.0024(16)
C34 0.0109(18) 0.0141(18) 0.019(2) 0.0005(15) -0.0011(15) -0.0035(14)
C35 0.0141(18) 0.0151(19) 0.0142(19) 0.0016(15) -0.0050(15) -0.0088(15)
C36 0.0162(18) 0.0127(18) 0.0130(19) -0.0015(14) -0.0012(15) -0.0080(15)
C37 0.0145(18) 0.017(2) 0.016(2) 0.0053(16) -0.0047(15) -0.0061(15)
C38 0.0160(19) 0.0172(19) 0.0122(18) 0.0042(15) -0.0059(15) -0.0059(15)
C39 0.0111(18) 0.023(2) 0.0127(19) 0.0010(15) -0.0029(14) -0.0041(15)
C40 0.0161(19) 0.0156(19) 0.016(2) 0.0010(15) -0.0040(15) 0.0002(15)
C41 0.0140(18) 0.0159(19) 0.0122(18) 0.0007(15) -0.0068(15) -0.0046(15)
C42 0.0111(18) 0.019(2) 0.0114(18) 0.0000(15) -0.0043(14) -0.0024(15)
C43 0.0157(18) 0.0128(18) 0.0113(18) -0.0013(14) -0.0066(14) -0.0028(14)
C44 0.0136(18) 0.0143(18) 0.0145(19) 0.0036(15) -0.0014(15) -0.0011(14)
C45 0.0129(18) 0.0143(18) 0.0084(17) -0.0003(14) 0.0013(14) -0.0034(14)
C46 0.0105(17) 0.0146(19) 0.0147(19) 0.0034(15) 0.0017(14) -0.0013(14)
C47 0.0157(19) 0.0110(18) 0.0167(19) 0.0010(15) -0.0009(15) -0.0040(14)
C48 0.0124(18) 0.0181(19) 0.0107(18) 0.0006(15) -0.0016(14) -0.0068(15)
C49 0.0144(18) 0.0142(18) 0.0092(17) 0.0018(14) 0.0021(14) -0.0009(14)
C50 0.0153(18) 0.0109(17) 0.0086(17) 0.0007(14) 0.0013(14) -0.0052(14)
C51 0.0162(19) 0.0131(18) 0.0122(19) 0.0036(15) 0.0013(15) 0.0003(15)
C52 0.0149(18) 0.0100(17) 0.0124(18) 0.0006(14) -0.0002(14) 0.0015(14)
C53 0.0129(18) 0.0136(18) 0.0143(19) 0.0008(15) 0.0000(14) -0.0026(14)
C54 0.0179(19) 0.019(2) 0.0114(19) 0.0006(15) -0.0056(15) 0.0002(15)
C55 0.0155(19) 0.0121(18) 0.0144(19) -0.0003(15) 0.0000(15) 0.0020(14)
C56 0.0151(18) 0.0097(17) 0.0122(18) -0.0008(14) 0.0000(14) -0.0012(14)
C57 0.0179(19) 0.0122(18) 0.0109(18) -0.0021(14) -0.0033(15) 0.0015(15)
C58 0.0175(19) 0.0132(18) 0.0121(18) 0.0023(15) -0.0023(15) -0.0029(15)
C59 0.025(2) 0.023(2) 0.016(2) 0.0009(17) -0.0063(17) -0.0118(17)
C60 0.0169(19) 0.018(2) 0.018(2) -0.0002(16) -0.0030(16) -0.0006(15)
C61 0.022(2) 0.018(2) 0.016(2) 0.0007(16) 0.0014(16) 0.0035(16)
C62 0.024(2) 0.016(2) 0.016(2) -0.0013(16) -0.0032(16) -0.0041(16)
C1S 0.039(4) 0.114(7) 0.049(4) -0.008(4) 0.007(3) -0.034(4)
C2S 0.087(5) 0.037(3) 0.039(3) 0.004(3) 0.015(3) -0.023(3)
C3S 0.058(4) 0.031(3) 0.032(3) -0.001(2) -0.004(3) 0.018(3)
C4S 0.028(3) 0.053(3) 0.039(3) -0.009(3) -0.001(2) -0.009(2)
C5S 0.048(3) 0.034(3) 0.032(3) 0.000(2) 0.001(2) -0.005(2)
C6S 0.034(3) 0.077(5) 0.035(3) 0.002(3) -0.003(2) 0.012(3)
O1W 0.0201(16) 0.0238(17) 0.0282(18) 0.0075(14) -0.0078(13) -0.0074(13)
O2W 0.0156(15) 0.0224(16) 0.0202(15) 0.0025(13) -0.0025(12) -0.0027(12)

loop_
_atom_type_symbol
_atom_type_description
_atom_type_scat_dispersion_real
_atom_type_scat_dispersion_imag
_atom_type_scat_source
C C 0.0033 0.0016 'International Tables Vol C Tables 4.2.6.8 and 6.1.1.4'
H H 0.0000 0.0000 'International Tables Vol C Tables 4.2.6.8 and 6.1.1.4'
N N 0.0061 0.0033 'International Tables Vol C Tables 4.2.6.8 and 6.1.1.4'
O O 0.0106 0.0060 'International Tables Vol C Tables 4.2.6.8 and 6.1.1.4'
Cu Cu 0.3201 1.2651 'International Tables Vol C Tables 4.2.6.8 and 6.1.1.4'

loop_
_geom_angle_atom_site_label_1
_geom_angle_atom_site_label_2
_geom_angle_atom_site_label_3
_geom_angle
N3 Cu1 N1 140.33(13)
N3 Cu1 N4 82.26(13)
N1 Cu1 N4 118.31(13)
N3 Cu1 N2 119.86(13)
N1 Cu1 N2 82.27(13)
N4 Cu1 N2 117.58(13)
C1 N1 C12 119.0(4)
C1 N1 Cu1 128.6(3)
C12 N1 Cu1 111.9(3)
C10 N2 C11 118.7(3)
C10 N2 Cu1 131.0(3)
C11 N2 Cu1 110.2(3)
C15 N3 C26 118.6(3)
C15 N3 Cu1 128.8(3)
C26 N3 Cu1 112.4(3)
C24 N4 C25 118.6(3)
C24 N4 Cu1 130.6(3)
C25 N4 Cu1 110.8(3)
N1 C1 C2 120.8(4)
N1 C1 C13 118.8(4)
C2 C1 C13 120.4(4)
C3 C2 C1 120.5(4)
C2 C3 C4 119.5(4)
C12 C4 C3 117.0(4)
C12 C4 C5 119.1(4)
C3 C4 C5 123.9(4)
C6 C5 C4 120.9(4)
C5 C6 C7 121.5(4)
C11 C7 C8 116.9(4)
C11 C7 C6 119.1(4)
C8 C7 C6 124.0(4)
C9 C8 C7 119.4(4)
C8 C9 C10 120.4(4)
N2 C10 C9 121.6(4)
N2 C10 C14 116.7(4)
C9 C10 C14 121.7(4)
N2 C11 C7 122.9(4)
N2 C11 C12 117.2(3)
C7 C11 C12 119.8(4)
N1 C12 C4 123.1(4)
N1 C12 C11 117.4(3)
C4 C12 C11 119.5(4)
N3 C15 C16 121.3(4)
N3 C15 C27 117.1(4)
C16 C15 C27 121.6(4)
C17 C16 C15 120.2(4)
C16 C17 C18 119.6(4)
C26 C18 C17 116.7(4)
C26 C18 C19 119.6(4)
C17 C18 C19 123.6(4)
C20 C19 C18 120.7(4)
C19 C20 C21 121.1(4)
C25 C21 C22 116.6(4)
C25 C21 C20 119.9(4)
C22 C21 C20 123.6(4)
C23 C22 C21 119.5(4)
C22 C23 C24 120.8(4)
N4 C24 C23 120.9(4)
N4 C24 C28 117.9(4)
C23 C24 C28 121.2(4)
N4 C25 C21 123.7(4)
N4 C25 C26 117.4(3)
C21 C25 C26 118.9(4)
N3 C26 C18 123.5(4)
N3 C26 C25 116.7(3)
C18 C26 C25 119.8(4)
C32 C31 C36 117.3(4)
C32 C31 C58 120.4(3)
C36 C31 C58 122.3(3)
O1 C32 C33 116.6(3)
O1 C32 C31 122.9(4)
C33 C32 C31 120.5(4)
C32 C33 C34 120.6(4)
O2 C34 C33 115.7(4)
O2 C34 C35 123.4(4)
C33 C34 C35 120.9(4)
C36 C35 C34 116.8(3)
C36 C35 C37 122.3(4)
C34 C35 C37 120.9(4)
C35 C36 C31 123.9(4)
C35 C37 C38 111.3(3)
C35 C37 C59 113.2(3)
C38 C37 C59 111.8(3)
C39 C38 C43 117.3(3)
C39 C38 C37 121.1(3)
C43 C38 C37 121.6(4)
O3 C39 C40 121.0(4)
O3 C39 C38 117.6(3)
C40 C39 C38 121.4(4)
C39 C40 C41 119.9(4)
O4 C41 C40 117.2(3)
O4 C41 C42 122.3(3)
C40 C41 C42 120.5(4)
C43 C42 C41 117.6(3)
C43 C42 C44 121.0(3)
C41 C42 C44 121.4(3)
C42 C43 C38 123.2(4)
C45 C44 C60 114.2(3)
C45 C44 C42 110.1(3)
C60 C44 C42 112.5(3)
C50 C45 C46 117.7(3)
C50 C45 C44 123.9(3)
C46 C45 C44 118.4(3)
O5 C46 C47 119.5(3)
O5 C46 C45 120.7(3)
C47 C46 C45 119.7(4)
C48 C47 C46 120.6(4)
O6 C48 C47 115.2(3)
O6 C48 C49 123.4(4)
C47 C48 C49 121.3(4)
C48 C49 C50 117.0(4)
C48 C49 C51 120.6(3)
C50 C49 C51 122.4(3)
C45 C50 C49 123.4(3)
C61 C51 C49 113.3(3)
C61 C51 C52 112.7(3)
C49 C51 C52 110.8(3)
C57 C52 C53 117.5(3)
C57 C52 C51 122.8(3)
C53 C52 C51 119.7(3)
O7 C53 C54 120.6(3)
O7 C53 C52 118.1(3)
C54 C53 C52 121.3(4)
C53 C54 C55 119.9(4)
O8 C55 C54 119.9(3)
O8 C55 C56 119.7(3)
C54 C55 C56 120.4(4)
C57 C56 C55 117.8(3)
C57 C56 C58 122.5(3)
C55 C56 C58 119.6(3)
C52 C57 C56 123.1(4)
C31 C58 C56 111.3(3)
C31 C58 C62 113.1(3)
C56 C58 C62 112.6(3)
C2S C1S C6S 120.1(6)
C1S C2S C3S 120.2(6)
C4S C3S C2S 119.2(5)
C5S C4S C3S 120.4(5)
C4S C5S C6S 120.3(5)
C5S C6S C1S 119.9(6)

loop_
_geom_bond_atom_site_label_1
_geom_bond_atom_site_label_2
_geom_bond_distance
Cu1 N3 2.018(3)
Cu1 N1 2.028(3)
Cu1 N4 2.066(3)
Cu1 N2 2.071(3)
O1 C32 1.373(5)
O2 C34 1.378(5)
O3 C39 1.385(5)
O4 C41 1.377(5)
O5 C46 1.347(5)
O6 C48 1.382(5)
O7 C53 1.378(5)
O8 C55 1.361(5)
N1 C1 1.334(5)
N1 C12 1.362(5)
N2 C10 1.330(5)
N2 C11 1.375(5)
N3 C15 1.332(5)
N3 C26 1.364(5)
N4 C24 1.334(5)
N4 C25 1.356(5)
C1 C2 1.416(6)
C1 C13 1.494(6)
C2 C3 1.365(6)
C3 C4 1.409(6)
C4 C12 1.408(6)
C4 C5 1.435(6)
C5 C6 1.350(6)
C6 C7 1.425(6)
C7 C11 1.405(5)
C7 C8 1.420(6)
C8 C9 1.368(6)
C9 C10 1.408(6)
C10 C14 1.493(6)
C11 C12 1.441(5)
C15 C16 1.415(6)
C15 C27 1.488(5)
C16 C17 1.364(6)
C17 C18 1.413(6)
C18 C26 1.404(6)
C18 C19 1.436(6)
C19 C20 1.354(6)
C20 C21 1.435(6)
C21 C25 1.405(6)
C21 C22 1.414(6)
C22 C23 1.354(7)
C23 C24 1.415(6)
C24 C28 1.499(6)
C25 C26 1.450(5)
C31 C32 1.398(5)
C31 C36 1.401(5)
C31 C58 1.530(5)
C32 C33 1.385(6)
C33 C34 1.393(6)
C34 C35 1.403(5)
C35 C36 1.388(6)
C35 C37 1.531(5)
C37 C38 1.533(5)
C37 C59 1.534(6)
C38 C39 1.388(6)
C38 C43 1.394(5)
C39 C40 1.386(6)
C40 C41 1.392(5)
C41 C42 1.398(5)
C42 C43 1.391(5)
C42 C44 1.536(5)
C44 C45 1.520(5)
C44 C60 1.527(5)
C45 C50 1.397(5)
C45 C46 1.405(5)
C46 C47 1.399(5)
C47 C48 1.385(5)
C48 C49 1.391(5)
C49 C50 1.399(5)
C49 C51 1.527(5)
C51 C61 1.524(5)
C51 C52 1.528(5)
C52 C57 1.391(5)
C52 C53 1.394(5)
C53 C54 1.391(5)
C54 C55 1.393(6)
C55 C56 1.404(5)
C56 C57 1.395(5)
C56 C58 1.530(5)
C58 C62 1.531(5)
C1S C2S 1.367(10)
C1S C6S 1.369(10)
C2S C3S 1.381(9)
C3S C4S 1.369(8)
C4S C5S 1.365(8)
C5S C6S 1.366(8)

loop_
_geom_hbond_atom_site_label_D
_geom_hbond_atom_site_label_H
_geom_hbond_atom_site_label_A
_geom_hbond_distance_DH
_geom_hbond_distance_HA
_geom_hbond_distance_DA
_geom_hbond_angle_DHA
_geom_hbond_site_symmetry_A
O1 H1O O8 0.95(7) 1.70(7) 2.646(4) 172(7) .
O2 H2O O3 0.69(7) 2.08(7) 2.761(5) 172(8) .
O3 H3O O1W 0.87(7) 1.78(7) 2.630(4) 163(7) 1_455
O4 H4O O5 0.86(7) 1.75(7) 2.614(4) 175(7) .
O6 H6O O7 0.93(7) 1.81(7) 2.735(4) 172(6) .
O7 H7O O2W 0.81(4) 1.88(5) 2.658(4) 162(4) .
O1W H1WA O6 0.89(6) 1.93(6) 2.802(4) 167(5) .
O1W H1WB O4 0.78(6) 2.02(7) 2.795(5) 171(6) 2_665
O2W H2WA O2 0.89(6) 2.01(6) 2.822(4) 151(6) 1_655
O2W H2WB O1 0.86(7) 2.07(7) 2.830(4) 147(6) 2_656
